data_7031697
loop_
_publ_author_name
'Botana, Luis'
'Ruiz, Jos\'e'
'Mota, Antonio J.'
'Rodr\'iguez-Di\'eguez, Antonio'
'Seco, Jos\'e M'
'Oyarzabal, Itziar'
'Colacio, Enrique'

_publ_section_title
;
 Anion controlled structural and magnetic diversity in unusual
 mixed-bridged polynuclear Ni(II) complexes with a versatile bis(2-methoxy
 phenol)diamine hexadentate ligand. An experimental and theoretical
 magneto-structural study.
;
_journal_issue 36
_journal_name_full 'Dalton transactions (Cambridge, England : 2003)'
_journal_page_first 13509
_journal_page_last 13524
_journal_paper_doi 10.1039/c4dt01253d
_journal_volume 43
_journal_year 2014
_chemical_formula_sum 'C54 H90 N16 Na2 Ni4 O18'
_chemical_formula_weight 1532.24
_chemical_name_systematic
;
 ?
;
_space_group_IT_number 2
_symmetry_cell_setting triclinic
_symmetry_space_group_name_Hall '-P 1'
_symmetry_space_group_name_H-M 'P -1'
_atom_sites_solution_hydrogens geom
_atom_sites_solution_primary direct
_atom_sites_solution_secondary difmap
_audit_creation_method SHELXL-97
_cell_angle_alpha 72.546(8)
_cell_angle_beta 86.577(7)
_cell_angle_gamma 80.135(6)
_cell_formula_units_Z 1
_cell_length_a 11.4753(7)
_cell_length_b 11.5055(9)
_cell_length_c 14.3852(15)
_cell_measurement_reflns_used 3653
_cell_measurement_temperature 100(2)
_cell_measurement_theta_max 28.21
_cell_measurement_theta_min 1.80
_cell_volume 1785.0(3)
_computing_cell_refinement
;
CrysAlisPro, Agilent Technologies,
Version 1.171.35.21 (release 20-01-2012 CrysAlis171 .NET)
(compiled Jan 23 2012,18:06:46)
;
_computing_data_collection
;
CrysAlisPro, Agilent Technologies,
Version 1.171.35.21 (release 20-01-2012 CrysAlis171 .NET)
(compiled Jan 23 2012,18:06:46)
;
_computing_data_reduction
;
CrysAlisPro, Agilent Technologies,
Version 1.171.35.21 (release 20-01-2012 CrysAlis171 .NET)
(compiled Jan 23 2012,18:06:46)
;
_computing_structure_refinement 'SHELXL-97 (Sheldrick, 1997)'
_diffrn_ambient_temperature 100(2)
_diffrn_measured_fraction_theta_full 0.999
_diffrn_measured_fraction_theta_max 0.999
_diffrn_measurement_device_type 'SuperNova, Single source at offset), Eos'
_diffrn_radiation_monochromator graphite
_diffrn_radiation_source 'fine-focus sealed tube'
_diffrn_radiation_type MoK\a
_diffrn_radiation_wavelength 0.71069
_diffrn_reflns_av_R_equivalents 0.0295
_diffrn_reflns_av_sigmaI/netI 0.0479
_diffrn_reflns_limit_h_max 12
_diffrn_reflns_limit_h_min -13
_diffrn_reflns_limit_k_max 13
_diffrn_reflns_limit_k_min -12
_diffrn_reflns_limit_l_max 16
_diffrn_reflns_limit_l_min -17
_diffrn_reflns_number 11307
_diffrn_reflns_theta_full 25.00
_diffrn_reflns_theta_max 25.00
_diffrn_reflns_theta_min 1.80
_exptl_absorpt_coefficient_mu 1.125
_exptl_absorpt_correction_T_max 1.000
_exptl_absorpt_correction_T_min 0.563
_exptl_absorpt_correction_type multi-scan
_exptl_absorpt_process_details
;
CrysAlisPro, Agilent Technologies,
Version 1.171.35.21 (release 20-01-2012 CrysAlis171 .NET)
(compiled Jan 23 2012,18:06:46)
Empirical absorption correction using spherical harmonics,
 implemented in SCALE3 ABSPACK scaling algorithm.
;
_exptl_crystal_colour green
_exptl_crystal_density_diffrn 1.425
_exptl_crystal_density_method 'not measured'
_exptl_crystal_description prismatic
_exptl_crystal_F_000 804
_exptl_crystal_size_max 0.32
_exptl_crystal_size_mid 0.22
_exptl_crystal_size_min 0.20
_platon_squeeze_details
;
;
_refine_diff_density_max 1.848
_refine_diff_density_min -1.248
_refine_diff_density_rms 0.124
_refine_ls_extinction_method none
_refine_ls_goodness_of_fit_ref 1.066
_refine_ls_hydrogen_treatment mixed
_refine_ls_matrix_type full
_refine_ls_number_parameters 405
_refine_ls_number_reflns 6292
_refine_ls_number_restraints 2
_refine_ls_restrained_S_all 1.066
_refine_ls_R_factor_all 0.0825
_refine_ls_R_factor_gt 0.0701
_refine_ls_shift/su_max 0.001
_refine_ls_shift/su_mean 0.000
_refine_ls_structure_factor_coef Fsqd
_refine_ls_weighting_details 'calc w=1/[\s^2^(Fo^2^)+(0.1203P)^2^+4.7269P] where P=(Fo^2^+2Fc^2^)/3'
_refine_ls_weighting_scheme calc
_refine_ls_wR_factor_gt 0.1995
_refine_ls_wR_factor_ref 0.2115
_reflns_number_gt 5077
_reflns_number_total 6292
_reflns_threshold_expression >2sigma(I)
_cod_data_source_file c4dt01253d2.cif
_cod_data_source_block Compound4
_cod_depositor_comments 'Adding full bibliography for 7031694--7031699.cif.'
_cod_database_code 7031697

loop_
_symmetry_equiv_pos_as_xyz
'x, y, z'
'-x, -y, -z'

loop_
_atom_site_label
_atom_site_type_symbol
_atom_site_fract_x
_atom_site_fract_y
_atom_site_fract_z
_atom_site_U_iso_or_equiv
_atom_site_adp_type
_atom_site_occupancy
_atom_site_symmetry_multiplicity
_atom_site_calc_flag
_atom_site_refinement_flags
Na1 Na 0.6981(3) 0.2516(3) 0.5551(2) 0.0732(9) Uani 1 1 d .
Ni1 Ni 0.75793(5) 0.18953(6) 0.79672(4) 0.0274(2) Uani 1 1 d .
Ni2 Ni 0.60588(5) 0.00858(6) 0.92201(4) 0.0277(2) Uani 1 1 d .
C21A C 0.8173(6) 0.4879(6) 0.3897(4) 0.0459(15) Uani 1 1 d .
H21A H 0.7771 0.5717 0.3720 0.069 Uiso 1 1 d R
H21B H 0.7894 0.4446 0.3502 0.069 Uiso 1 1 d R
H21C H 0.9008 0.4870 0.3796 0.069 Uiso 1 1 d R
C2A C 0.8057(5) 0.4918(5) 0.5572(4) 0.0344(12) Uani 1 1 d .
C1A C 0.7620(5) 0.4397(5) 0.6512(4) 0.0351(12) Uani 1 1 d .
C6A C 0.7691(5) 0.4993(5) 0.7208(4) 0.0340(12) Uani 1 1 d .
C5A C 0.8220(5) 0.6057(5) 0.6991(4) 0.0402(14) Uani 1 1 d .
H5A H 0.8256 0.6443 0.7469 0.048 Uiso 1 1 calc R
C4A C 0.8687(5) 0.6540(5) 0.6078(5) 0.0402(14) Uani 1 1 d .
C17A C 0.9313(6) 0.7664(6) 0.5846(5) 0.0533(17) Uani 1 1 d .
H17A H 0.9235 0.7990 0.6392 0.080 Uiso 1 1 d R
H17B H 0.8960 0.8284 0.5283 0.080 Uiso 1 1 d R
H17C H 1.0135 0.7426 0.5718 0.080 Uiso 1 1 d R
C3A C 0.8592(5) 0.5956(5) 0.5364(4) 0.0401(14) Uani 1 1 d .
H3A H 0.8894 0.6272 0.4742 0.048 Uiso 1 1 calc R
C7A C 0.7223(5) 0.4420(5) 0.8216(4) 0.0346(12) Uani 1 1 d .
H7A1 H 0.7270 0.4961 0.8612 0.042 Uiso 1 1 calc R
H7A2 H 0.6395 0.4370 0.8168 0.042 Uiso 1 1 calc R
C31A C 0.7390(5) 0.2808(6) 0.9722(4) 0.0387(13) Uani 1 1 d .
H31A H 0.7569 0.3357 1.0062 0.058 Uiso 1 1 d R
H31B H 0.7746 0.1979 1.0053 0.058 Uiso 1 1 d R
H31C H 0.6548 0.2852 0.9705 0.058 Uiso 1 1 d R
C8A C 0.9161(5) 0.3158(5) 0.8753(4) 0.0358(12) Uani 1 1 d .
H8A1 H 0.9474 0.2568 0.9356 0.043 Uiso 1 1 calc R
H8A2 H 0.9301 0.3967 0.8750 0.043 Uiso 1 1 calc R
C9A C 0.9811(5) 0.2820(5) 0.7902(4) 0.0341(12) Uani 1 1 d .
H9A1 H 0.9638 0.3500 0.7312 0.041 Uiso 1 1 calc R
H9A2 H 1.0657 0.2677 0.8011 0.041 Uiso 1 1 calc R
C32A C 0.9829(5) 0.1563(6) 0.6803(4) 0.0378(13) Uani 1 1 d .
H32A H 0.9369 0.2204 0.6311 0.057 Uiso 1 1 d R
H32B H 0.9709 0.0772 0.6767 0.057 Uiso 1 1 d R
H32C H 1.0652 0.1634 0.6700 0.057 Uiso 1 1 d R
C10A C 1.0094(4) 0.0594(5) 0.8526(4) 0.0312(12) Uani 1 1 d .
H10A H 1.0053 0.0782 0.9143 0.037 Uiso 1 1 calc R
H10B H 1.0921 0.0473 0.8337 0.037 Uiso 1 1 calc R
C11A C 0.9628(4) -0.0600(5) 0.8681(4) 0.0290(11) Uani 1 1 d .
C16A C 0.8489(4) -0.0666(4) 0.9070(3) 0.0262(11) Uani 1 1 d .
C15A C 0.8121(4) -0.1835(5) 0.9357(4) 0.0284(11) Uani 1 1 d .
C14A C 0.8824(5) -0.2868(5) 0.9193(4) 0.0321(12) Uani 1 1 d .
H14A H 0.8548 -0.3619 0.9373 0.039 Uiso 1 1 calc R
C13A C 0.9943(5) -0.2783(5) 0.8760(4) 0.0305(11) Uani 1 1 d .
C18A C 1.0708(5) -0.3895(5) 0.8564(5) 0.0403(13) Uani 1 1 d .
H18A H 1.0461 -0.3998 0.7972 0.060 Uiso 1 1 d R
H18B H 1.0629 -0.4618 0.9096 0.060 Uiso 1 1 d R
H18C H 1.1519 -0.3773 0.8502 0.060 Uiso 1 1 d R
C12A C 1.0334(4) -0.1640(5) 0.8519(4) 0.0311(11) Uani 1 1 d .
H12A H 1.1082 -0.1571 0.8243 0.037 Uiso 1 1 calc R
C41A C 0.6476(6) -0.2894(6) 0.9958(6) 0.0532(18) Uani 1 1 d .
H41A H 0.6399 -0.3048 0.9347 0.080 Uiso 1 1 d R
H41B H 0.5707 -0.2763 1.0247 0.080 Uiso 1 1 d R
H41C H 0.6957 -0.3591 1.0387 0.080 Uiso 1 1 d R
N1A N 0.7858(4) 0.3171(4) 0.8721(3) 0.0311(10) Uani 1 1 d .
N2A N 0.9456(4) 0.1687(4) 0.7775(3) 0.0287(9) Uani 1 1 d .
O2A O 0.7942(4) 0.4288(4) 0.4904(3) 0.0414(10) Uani 1 1 d .
O1A O 0.7170(3) 0.3346(3) 0.6715(3) 0.0356(9) Uani 1 1 d .
O3A O 0.7768(3) 0.0330(3) 0.9175(2) 0.0284(8) Uani 1 1 d .
O4A O 0.7017(3) -0.1822(3) 0.9800(3) 0.0312(8) Uani 1 1 d .
C1B C 0.6684(5) 0.0018(5) 0.7197(4) 0.0323(12) Uani 1 1 d .
C2B C 0.6503(6) -0.0503(6) 0.6382(4) 0.0462(15) Uani 1 1 d .
H2B1 H 0.6921 -0.0099 0.5811 0.069 Uiso 1 1 d R
H2B2 H 0.5674 -0.0368 0.6242 0.069 Uiso 1 1 d R
H2B3 H 0.6798 -0.1373 0.6573 0.069 Uiso 1 1 d R
O1B O 0.7311(3) 0.0855(3) 0.7047(3) 0.0326(8) Uani 1 1 d .
O2B O 0.6154(3) -0.0432(3) 0.7985(3) 0.0336(8) Uani 1 1 d .
N1N N 0.5778(4) 0.1947(4) 0.8439(3) 0.0321(10) Uani 1 1 d .
N2N N 0.4953(5) 0.2448(5) 0.7946(4) 0.0495(14) Uani 1 1 d .
N3N N 0.4170(7) 0.2967(11) 0.7465(7) 0.122(4) Uani 1 1 d .
N4N N 0.5663(4) 0.0267(4) 1.0601(3) 0.0325(10) Uani 1 1 d .
N5N N 0.6255(4) 0.0336(5) 1.1225(3) 0.0351(11) Uani 1 1 d .
N6N N 0.6816(5) 0.0440(7) 1.1811(4) 0.0662(18) Uani 1 1 d .
C1M C 0.420(2) 0.207(2) 0.5269(19) 0.260(12) Uiso 1 1 d U
H1M1 H 0.4594 0.1484 0.4952 0.390 Uiso 1 1 calc R
H1M2 H 0.3541 0.2572 0.4881 0.390 Uiso 1 1 calc R
H1M3 H 0.3915 0.1634 0.5898 0.390 Uiso 1 1 calc R
O1M O 0.5078(10) 0.2903(10) 0.5394(8) 0.154(4) Uiso 1 1 d U
H1O1 H 0.4830 0.2912 0.5950 0.185 Uiso 1 1 d R
C2M C 0.8123(12) 0.0879(10) 0.4034(8) 0.111(4) Uani 1 1 d .
H2M1 H 0.8552 0.0440 0.4622 0.167 Uiso 1 1 d R
H2M2 H 0.8670 0.1161 0.3517 0.167 Uiso 1 1 d R
H2M3 H 0.7678 0.0339 0.3864 0.167 Uiso 1 1 d R
O2M O 0.7355(8) 0.1886(6) 0.4177(5) 0.101(2) Uani 1 1 d D
H2M H 0.6638 0.2100 0.3889 0.121 Uiso 1 1 d RD

loop_
_atom_site_aniso_label
_atom_site_aniso_U_11
_atom_site_aniso_U_22
_atom_site_aniso_U_33
_atom_site_aniso_U_23
_atom_site_aniso_U_13
_atom_site_aniso_U_12
Na1 0.108(3) 0.065(2) 0.0508(17) -0.0189(15) 0.0104(17) -0.0256(18)
Ni1 0.0280(4) 0.0261(4) 0.0232(4) -0.0021(3) 0.0066(3) -0.0026(3)
Ni2 0.0251(4) 0.0292(4) 0.0243(4) -0.0029(3) 0.0083(3) -0.0038(3)
C21A 0.045(3) 0.051(4) 0.032(3) -0.001(3) 0.012(3) -0.006(3)
C2A 0.036(3) 0.029(3) 0.030(3) -0.002(2) 0.005(2) 0.002(2)
C1A 0.034(3) 0.026(3) 0.037(3) -0.001(2) 0.005(2) 0.001(2)
C6A 0.037(3) 0.023(3) 0.035(3) -0.003(2) 0.010(2) 0.001(2)
C5A 0.045(3) 0.028(3) 0.039(3) -0.006(2) 0.004(3) 0.006(2)
C4A 0.037(3) 0.030(3) 0.046(3) -0.002(3) 0.009(3) -0.001(2)
C17A 0.058(4) 0.035(3) 0.059(4) 0.000(3) 0.011(3) -0.012(3)
C3A 0.035(3) 0.034(3) 0.038(3) 0.005(2) 0.012(2) -0.002(2)
C7A 0.041(3) 0.027(3) 0.034(3) -0.009(2) 0.010(2) -0.005(2)
C31A 0.046(3) 0.040(3) 0.031(3) -0.010(2) 0.011(3) -0.017(3)
C8A 0.036(3) 0.033(3) 0.035(3) -0.005(2) 0.002(2) -0.009(2)
C9A 0.035(3) 0.024(3) 0.035(3) 0.003(2) 0.007(2) -0.007(2)
C32A 0.035(3) 0.041(3) 0.031(3) -0.005(2) 0.012(2) -0.002(2)
C10A 0.023(2) 0.025(3) 0.035(3) 0.005(2) 0.002(2) -0.002(2)
C11A 0.025(3) 0.029(3) 0.025(3) 0.002(2) 0.003(2) -0.004(2)
C16A 0.028(3) 0.022(2) 0.022(2) -0.0006(19) 0.006(2) 0.000(2)
C15A 0.024(2) 0.032(3) 0.024(2) -0.002(2) 0.006(2) -0.004(2)
C14A 0.036(3) 0.025(3) 0.031(3) -0.001(2) 0.005(2) -0.008(2)
C13A 0.030(3) 0.029(3) 0.028(3) -0.004(2) 0.002(2) -0.001(2)
C18A 0.034(3) 0.033(3) 0.050(3) -0.009(3) 0.007(3) 0.000(2)
C12A 0.025(3) 0.032(3) 0.029(3) 0.000(2) 0.006(2) -0.002(2)
C41A 0.044(4) 0.037(3) 0.078(5) -0.015(3) 0.028(3) -0.015(3)
N1A 0.034(2) 0.028(2) 0.030(2) -0.0064(18) 0.0085(19) -0.0091(18)
N2A 0.028(2) 0.026(2) 0.026(2) 0.0008(17) 0.0058(17) -0.0054(18)
O2A 0.047(2) 0.040(2) 0.027(2) 0.0023(17) 0.0068(17) -0.0040(18)
O1A 0.047(2) 0.0254(19) 0.0304(19) -0.0033(15) 0.0085(17) -0.0068(17)
O3A 0.0266(18) 0.0267(18) 0.0261(18) -0.0016(14) 0.0075(14) -0.0028(14)
O4A 0.0271(18) 0.0256(19) 0.035(2) -0.0040(15) 0.0145(15) -0.0037(14)
C1B 0.035(3) 0.028(3) 0.027(3) -0.005(2) 0.010(2) 0.002(2)
C2B 0.061(4) 0.040(3) 0.037(3) -0.010(3) 0.014(3) -0.016(3)
O1B 0.038(2) 0.030(2) 0.0266(18) -0.0043(15) 0.0084(16) -0.0078(16)
O2B 0.034(2) 0.035(2) 0.0292(19) -0.0063(16) 0.0106(16) -0.0079(16)
N1N 0.029(2) 0.034(2) 0.030(2) -0.0048(19) 0.0045(19) -0.0025(19)
N2N 0.033(3) 0.059(4) 0.042(3) 0.000(3) 0.001(2) 0.004(3)
N3N 0.054(5) 0.173(10) 0.089(6) 0.021(6) -0.019(4) 0.013(5)
N4N 0.031(2) 0.036(3) 0.025(2) -0.0048(19) 0.009(2) -0.0041(19)
N5N 0.032(2) 0.044(3) 0.028(2) -0.009(2) 0.007(2) -0.008(2)
N6N 0.051(3) 0.106(6) 0.043(3) -0.018(3) 0.003(3) -0.027(4)
C2M 0.161(11) 0.073(7) 0.098(8) -0.027(6) 0.049(8) -0.031(7)
O2M 0.168(7) 0.065(4) 0.064(4) -0.024(3) 0.019(4) 0.003(4)

loop_
_atom_type_symbol
_atom_type_description
_atom_type_scat_dispersion_real
_atom_type_scat_dispersion_imag
_atom_type_scat_source
C C 0.0033 0.0016 'International Tables Vol C Tables 4.2.6.8 and 6.1.1.4'
H H 0.0000 0.0000 'International Tables Vol C Tables 4.2.6.8 and 6.1.1.4'
N N 0.0061 0.0033 'International Tables Vol C Tables 4.2.6.8 and 6.1.1.4'
O O 0.0106 0.0060 'International Tables Vol C Tables 4.2.6.8 and 6.1.1.4'
Na Na 0.0362 0.0249 'International Tables Vol C Tables 4.2.6.8 and 6.1.1.4'
Ni Ni 0.3393 1.1124 'International Tables Vol C Tables 4.2.6.8 and 6.1.1.4'

loop_
_geom_angle_atom_site_label_1
_geom_angle_atom_site_label_2
_geom_angle_atom_site_label_3
_geom_angle
_geom_angle_site_symmetry_1
_geom_angle_site_symmetry_3
O1M Na1 O1A 100.0(3) . .
O1M Na1 O2M 95.5(4) . .
O1A Na1 O2M 161.2(3) . .
O1M Na1 O2A 114.2(3) . .
O1A Na1 O2A 70.71(16) . .
O2M Na1 O2A 93.3(2) . .
O1M Na1 O1B 104.3(3) . .
O1A Na1 O1B 72.70(16) . .
O2M Na1 O1B 113.7(2) . .
O2A Na1 O1B 130.3(2) . .
O1M Na1 C1A 106.0(3) . .
O1A Na1 C1A 22.00(14) . .
O2M Na1 C1A 141.4(3) . .
O2A Na1 C1A 48.78(15) . .
O1B Na1 C1A 91.91(16) . .
O1M Na1 Ni1 107.5(3) . .
O1A Na1 Ni1 35.47(11) . .
O2M Na1 Ni1 146.2(2) . .
O2A Na1 Ni1 99.19(14) . .
O1B Na1 Ni1 37.37(10) . .
C1A Na1 Ni1 54.84(11) . .
O1A Ni1 O3A 171.08(15) . .
O1A Ni1 O1B 82.13(15) . .
O3A Ni1 O1B 91.54(14) . .
O1A Ni1 N1N 93.08(16) . .
O3A Ni1 N1N 80.64(15) . .
O1B Ni1 N1N 90.38(16) . .
O1A Ni1 N2A 96.64(16) . .
O3A Ni1 N2A 90.16(15) . .
O1B Ni1 N2A 95.23(16) . .
N1N Ni1 N2A 169.35(17) . .
O1A Ni1 N1A 89.96(16) . .
O3A Ni1 N1A 96.54(16) . .
O1B Ni1 N1A 171.86(15) . .
N1N Ni1 N1A 91.97(17) . .
N2A Ni1 N1A 83.72(17) . .
O1A Ni1 Na1 38.09(12) . .
O3A Ni1 Na1 135.70(12) . .
O1B Ni1 Na1 44.21(11) . .
N1N Ni1 Na1 95.30(14) . .
N2A Ni1 Na1 95.03(13) . .
N1A Ni1 Na1 127.75(13) . .
O3A Ni2 O2B 95.27(14) . .
O3A Ni2 N4N 174.69(16) . 2_657
O2B Ni2 N4N 88.04(16) . 2_657
O3A Ni2 N4N 97.07(16) . .
O2B Ni2 N4N 164.68(17) . .
N4N Ni2 N4N 79.0(2) 2_657 .
O3A Ni2 N1N 83.43(16) . .
O2B Ni2 N1N 92.11(17) . .
N4N Ni2 N1N 100.64(18) 2_657 .
N4N Ni2 N1N 98.28(18) . .
O3A Ni2 O4A 77.00(13) . .
O2B Ni2 O4A 81.01(15) . .
N4N Ni2 O4A 99.47(16) 2_657 .
N4N Ni2 O4A 92.94(16) . .
N1N Ni2 O4A 158.49(15) . .
C3A C2A O2A 124.0(5) . .
C3A C2A C1A 120.9(5) . .
O2A C2A C1A 115.1(5) . .
O1A C1A C6A 122.2(5) . .
O1A C1A C2A 120.0(5) . .
C6A C1A C2A 117.9(5) . .
O1A C1A Na1 37.9(2) . .
C6A C1A Na1 159.9(4) . .
C2A C1A Na1 82.2(4) . .
C1A C6A C5A 121.0(5) . .
C1A C6A C7A 117.3(5) . .
C5A C6A C7A 121.6(5) . .
C4A C5A C6A 120.9(6) . .
C5A C4A C3A 118.2(6) . .
C5A C4A C17A 121.3(6) . .
C3A C4A C17A 120.4(5) . .
C2A C3A C4A 121.0(5) . .
N1A C7A C6A 114.5(4) . .
N1A C8A C9A 112.2(5) . .
N2A C9A C8A 111.0(4) . .
N2A C10A C11A 115.3(4) . .
C16A C11A C12A 120.5(5) . .
C16A C11A C10A 117.5(5) . .
C12A C11A C10A 121.9(4) . .
O3A C16A C11A 121.8(4) . .
O3A C16A C15A 120.8(4) . .
C11A C16A C15A 117.5(4) . .
O4A C15A C14A 125.2(5) . .
O4A C15A C16A 113.0(4) . .
C14A C15A C16A 121.8(4) . .
C15A C14A C13A 120.4(5) . .
C14A C13A C12A 117.9(5) . .
C14A C13A C18A 121.0(5) . .
C12A C13A C18A 121.1(5) . .
C11A C12A C13A 121.8(5) . .
C31A N1A C7A 107.6(4) . .
C31A N1A C8A 109.2(4) . .
C7A N1A C8A 111.6(4) . .
C31A N1A Ni1 110.6(3) . .
C7A N1A Ni1 109.7(3) . .
C8A N1A Ni1 108.1(3) . .
C32A N2A C9A 110.3(4) . .
C32A N2A C10A 107.9(4) . .
C9A N2A C10A 107.6(4) . .
C32A N2A Ni1 112.3(3) . .
C9A N2A Ni1 105.9(3) . .
C10A N2A Ni1 112.7(3) . .
C2A O2A C21A 117.9(5) . .
C2A O2A Na1 114.0(3) . .
C21A O2A Na1 126.8(4) . .
C1A O1A Ni1 122.8(3) . .
C1A O1A Na1 120.1(3) . .
Ni1 O1A Na1 106.43(18) . .
C16A O3A Ni2 110.7(3) . .
C16A O3A Ni1 116.7(3) . .
Ni2 O3A Ni1 95.53(15) . .
C15A O4A C41A 117.3(4) . .
C15A O4A Ni2 106.1(3) . .
C41A O4A Ni2 123.4(4) . .
O1B C1B O2B 125.6(5) . .
O1B C1B C2B 119.3(5) . .
O2B C1B C2B 115.1(5) . .
C1B O1B Ni1 128.5(3) . .
C1B O1B Na1 116.9(3) . .
Ni1 O1B Na1 98.42(16) . .
C1B O2B Ni2 128.0(4) . .
N2N N1N Ni2 124.6(4) . .
N2N N1N Ni1 125.4(4) . .
Ni2 N1N Ni1 92.46(18) . .
N3N N2N N1N 177.8(9) . .
N5N N4N Ni2 125.3(4) . 2_657
N5N N4N Ni2 132.7(4) . .
Ni2 N4N Ni2 101.0(2) 2_657 .
N6N N5N N4N 178.0(7) . .
C1M O1M Na1 130.2(12) . .
C2M O2M Na1 130.0(7) . .

loop_
_geom_bond_atom_site_label_1
_geom_bond_atom_site_label_2
_geom_bond_distance
_geom_bond_site_symmetry_2
Na1 O1M 2.165(11) .
Na1 O1A 2.199(5) .
Na1 O2M 2.295(6) .
Na1 O2A 2.398(5) .
Na1 O1B 2.410(5) .
Na1 C1A 3.098(7) .
Na1 Ni1 3.420(3) .
Ni1 O1A 2.069(4) .
Ni1 O3A 2.084(3) .
Ni1 O1B 2.098(4) .
Ni1 N1N 2.133(4) .
Ni1 N2A 2.136(4) .
Ni1 N1A 2.142(4) .
Ni2 O3A 2.023(3) .
Ni2 O2B 2.027(4) .
Ni2 N4N 2.070(5) 2_657
Ni2 N4N 2.075(4) .
Ni2 N1N 2.078(5) .
Ni2 O4A 2.215(4) .
C21A O2A 1.434(7) .
C2A C3A 1.381(8) .
C2A O2A 1.389(7) .
C2A C1A 1.405(8) .
C1A O1A 1.341(7) .
C1A C6A 1.385(8) .
C6A C5A 1.403(8) .
C6A C7A 1.510(7) .
C5A C4A 1.379(8) .
C4A C3A 1.403(9) .
C4A C17A 1.527(8) .
C7A N1A 1.484(7) .
C31A N1A 1.470(7) .
C8A N1A 1.496(7) .
C8A C9A 1.511(8) .
C9A N2A 1.494(7) .
C32A N2A 1.478(7) .
C10A N2A 1.500(6) .
C10A C11A 1.508(7) .
C11A C16A 1.397(7) .
C11A C12A 1.398(7) .
C16A O3A 1.335(6) .
C16A C15A 1.413(7) .
C15A O4A 1.384(6) .
C15A C14A 1.391(7) .
C14A C13A 1.400(7) .
C13A C12A 1.401(7) .
C13A C18A 1.512(7) .
C41A O4A 1.427(7) .
C1B O1B 1.261(7) .
C1B O2B 1.263(6) .
C1B C2B 1.506(8) .
N1N N2N 1.174(7) .
N2N N3N 1.134(9) .
N4N N5N 1.186(7) .
N4N Ni2 2.070(5) 2_657
N5N N6N 1.136(7) .
C1M O1M 1.56(2) .
C2M O2M 1.391(12) .

loop_
_platon_squeeze_void_nr
_platon_squeeze_void_average_x
_platon_squeeze_void_average_y
_platon_squeeze_void_average_z
_platon_squeeze_void_volume
_platon_squeeze_void_count_electrons
_platon_squeeze_void_content
1 0.195 0.367 0.833 10 0 ' '
2 0.225 0.208 0.684 14 0 ' '
3 0.500 0.500 1.000 207 31 ' '
4 0.774 0.792 0.316 14 -1 ' '
5 0.807 0.635 0.166 10 -1 ' '
